data_4318473
loop_
_publ_author_name
'Robertus J. M. Klein Gebbink'
'Robert T. Jonas'
'Christian R. Goldsmith'
'T. Daniel P. Stack'

_publ_section_title
;
 A Periodic Walk: A Series of First-Row Transition Metal Complexes with
 the Pentadentate Ligand PY5
;
_journal_name_full 'Inorganic Chemistry'
_journal_page_first 4633
_journal_page_last 4641
_journal_paper_doi 10.1021/ic025617r
_journal_volume 41
_journal_year 2002
_chemical_formula_sum 'C31 H28 Cl2 N5 Ni O4'
_chemical_formula_weight 664.20
_space_group_IT_number 14
_symmetry_cell_setting monoclinic
_symmetry_Int_Tables_number 14
_symmetry_space_group_name_Hall '-P 2yn'
_symmetry_space_group_name_H-M 'P 1 21/n 1'
_cell_angle_alpha 90
_cell_angle_beta 79
_cell_angle_gamma 90
_cell_formula_units_Z 4
_cell_length_a 12.7470
_cell_length_b 14.3890
_cell_length_c 16.4160
_cell_measurement_reflns_used 0
_cell_measurement_temperature 296.2
_cell_measurement_theta_max 0.0
_cell_measurement_theta_min 0.0
_cell_volume 2955.647
_computing_cell_refinement 'MSC/AFC Diffractometer Control'
_computing_data_collection 'MSC/AFC Diffractometer Control'
_computing_data_reduction 'teXsan for Windows (MSC, 1997)'
_computing_publication_material 'teXsan for Windows (MSC, 1997)'
_computing_structure_refinement 'teXsan for Windows (MSC, 1997)'
_computing_structure_solution
;

SIR92 (Altomare, et. al. 1993)

;
_diffrn_ambient_temperature 296.2
_diffrn_measurement_device CAD4
_diffrn_measurement_method \w-2\q
_diffrn_orient_matrix_UB_11 -0.00336
_diffrn_orient_matrix_UB_12 0.03525
_diffrn_orient_matrix_UB_13 -0.05192
_diffrn_orient_matrix_UB_21 0.07670
_diffrn_orient_matrix_UB_22 0.01797
_diffrn_orient_matrix_UB_23 -0.00499
_diffrn_orient_matrix_UB_31 0.02209
_diffrn_orient_matrix_UB_32 -0.05721
_diffrn_orient_matrix_UB_33 -0.03346
_diffrn_radiation_detector 'scintillation counter'
_diffrn_radiation_monochromator graphite
_diffrn_radiation_source 'X-ray tube'
_diffrn_radiation_type 'Mo K\a'
_diffrn_radiation_wavelength 0.7107
_diffrn_reflns_av_R_equivalents 0.07418
_diffrn_reflns_av_sigmaI/netI 0.126
_diffrn_reflns_limit_h_max 15
_diffrn_reflns_limit_h_min -15
_diffrn_reflns_limit_k_max 0
_diffrn_reflns_limit_k_min -17
_diffrn_reflns_limit_l_max 19
_diffrn_reflns_limit_l_min -19
_diffrn_reflns_number 10810
_diffrn_reflns_reduction_process 'Lp corrections applied'
_diffrn_reflns_theta_max 24.98
_diffrn_reflns_theta_min 2.89
_diffrn_standards_decay_% -3.93
_diffrn_standards_interval_count 0
_diffrn_standards_number 3
_exptl_absorpt_coefficient_mu 0.883
_exptl_absorpt_correction_T_max 1.000
_exptl_absorpt_correction_T_min 0.889
_exptl_absorpt_correction_type
;

\y scans (North,Phillips & Matthews, 1968)

;
_exptl_crystal_colour NONE
_exptl_crystal_density_diffrn 1.492
_exptl_crystal_density_meas ?
_exptl_crystal_description NONE
_exptl_crystal_F_000 1372.00
_exptl_crystal_size_max 0.00
_exptl_crystal_size_mid 0.00
_exptl_crystal_size_min 0.00
_refine_diff_density_max 0.00
_refine_diff_density_min 0.00
_refine_ls_extinction_method none
_refine_ls_goodness_of_fit_all 1.207
_refine_ls_goodness_of_fit_ref 1.210
_refine_ls_hydrogen_treatment noref
_refine_ls_matrix_type full
_refine_ls_number_constraints 0
_refine_ls_number_parameters 372
_refine_ls_number_reflns 5180
_refine_ls_number_restraints 0
_refine_ls_R_factor_all 0.0984
_refine_ls_shift/su_max 0.0100
_refine_ls_shift/su_mean 0.0004
_refine_ls_structure_factor_coef Fsqd
_refine_ls_weighting_details 'w = 1/[\s^2^(Fo) + 0.00005|Fo|^2^]'
_refine_ls_weighting_scheme sigma
_refine_ls_wR_factor_all 0.0970
_reflns_number_gt 5180
_reflns_number_total 5413
_reflns_threshold_expression I>0.00\s(I)
_cod_data_source_file ic025617r_3.cif
_cod_data_source_block '_RTJII155A________________'
_cod_depositor_comments
;
The following automatic conversions were performed:

'_exptl_crystal_density_meas' value 'not measured' was changed to '?'
- the value is perceived as not measured.

Automatic conversion script
Id: cif_fix_values 3008 2015-01-20 13:52:24Z robertas 
;
_cod_original_cell_volume 2957.31(0)
_cod_original_sg_symbol_H-M 'P 21/n '
_cod_original_formula_sum 'C31 H28 Cl2 N5 O4 Ni '
_cod_database_code 4318473

loop_
_symmetry_equiv_pos_as_xyz
'   +x,   +y,   +z'
1/2-x,1/2+y,1/2-z
'   -x,   -y,   -z'
1/2+x,1/2-y,1/2+z

loop_
_atom_site_label
_atom_site_fract_x
_atom_site_fract_y
_atom_site_fract_z
_atom_site_U_iso_or_equiv
_atom_site_occupancy
_atom_site_refinement_flags
_atom_site_adp_type
_atom_site_calc_flag
_atom_site_calc_attached_atom
Ni(0) 0.79338(4) 0.86187(4) 0.86457(3) 0.0215(2) 1.000 . Uani d ?
Cl(1) 0.93137(8) 0.76101(8) 0.88223(7) 0.0303(3) 1.000 . Uani d ?
Cl(2) 1.20892(10) 0.94784(13) 0.71385(9) 0.0686(6) 1.000 . Uani d ?
O(1) 0.5894(2) 0.8538(2) 0.6653(2) 0.0293(9) 1.000 . Uani d ?
O(2) 0.6740(2) 1.1210(2) 1.0101(2) 0.0287(9) 1.000 . Uani d ?
O(3) 0.2539(3) 0.9436(3) 0.5278(3) 0.089(1) 1.000 . Uiso d ?
O(4) 0.7543(5) 0.7871(5) 0.3468(4) 0.176(3) 1.000 . Uiso d ?
N(1) 0.6752(2) 0.9533(3) 0.8456(2) 0.0183(10) 1.000 . Uani d ?
N(2) 0.6943(3) 0.7562(3) 0.8381(2) 0.0219(11) 1.000 . Uani d ?
N(3) 0.8429(3) 0.8614(3) 0.7285(2) 0.0230(10) 1.000 . Uani d ?
N(4) 0.8807(3) 0.9810(3) 0.8934(2) 0.0219(11) 1.000 . Uani d ?
N(5) 0.7268(3) 0.8711(3) 0.9925(2) 0.0239(11) 1.000 . Uani d ?
C(1) 0.6403(3) 0.9479(3) 0.7738(3) 0.0209(13) 1.000 . Uani d ?
C(2) 0.6067(3) 1.0253(3) 0.7369(3) 0.026(1) 1.000 . Uani d ?
C(3) 0.6046(4) 1.1094(3) 0.7755(3) 0.032(2) 1.000 . Uani d ?
C(4) 0.6358(3) 1.1134(3) 0.8523(3) 0.026(1) 1.000 . Uani d ?
C(5) 0.6686(3) 1.0330(3) 0.8860(3) 0.0187(12) 1.000 . Uani d ?
C(6) 0.6539(3) 0.8555(3) 0.7267(2) 0.0222(12) 1.000 . Uani d ?
C(7) 0.4749(4) 0.8648(4) 0.6935(3) 0.042(2) 1.000 . Uani d ?
C(8) 0.6373(3) 0.7653(3) 0.7782(3) 0.0197(12) 1.000 . Uani d ?
C(9) 0.5729(3) 0.6949(4) 0.7598(3) 0.032(2) 1.000 . Uani d ?
C(10) 0.5630(4) 0.6139(4) 0.8051(3) 0.038(2) 1.000 . Uani d ?
C(11) 0.6222(4) 0.6027(3) 0.8651(3) 0.033(2) 1.000 . Uani d ?
C(12) 0.6876(3) 0.6745(3) 0.8789(3) 0.026(1) 1.000 . Uani d ?
C(13) 0.7703(3) 0.8564(3) 0.6801(2) 0.0215(12) 1.000 . Uani d ?
C(14) 0.7947(3) 0.8539(4) 0.5945(3) 0.029(1) 1.000 . Uani d ?
C(15) 0.9021(4) 0.8592(4) 0.5564(3) 0.032(1) 1.000 . Uani d ?
C(16) 0.9780(3) 0.8636(3) 0.6042(3) 0.031(1) 1.000 . Uani d ?
C(17) 0.9465(3) 0.8634(3) 0.6912(3) 0.0282(13) 1.000 . Uani d ?
C(18) 0.7118(3) 1.0392(3) 0.9655(3) 0.0233(13) 1.000 . Uani d ?
C(19) 0.5595(3) 1.1279(4) 1.0373(3) 0.035(2) 1.000 . Uani d ?
C(20) 0.8332(3) 1.0513(3) 0.9408(2) 0.0228(13) 1.000 . Uani d ?
C(21) 0.8867(3) 1.1247(3) 0.9667(3) 0.029(1) 1.000 . Uani d ?
C(22) 0.9961(4) 1.1295(4) 0.9428(3) 0.030(1) 1.000 . Uani d ?
C(23) 1.0470(3) 1.0597(4) 0.8931(3) 0.031(2) 1.000 . Uani d ?
C(24) 0.9879(3) 0.9868(3) 0.8703(3) 0.028(1) 1.000 . Uani d ?
C(25) 0.6966(3) 0.9549(3) 1.0245(2) 0.0214(13) 1.000 . Uani d ?
C(26) 0.6672(3) 0.9684(4) 1.1099(3) 0.028(1) 1.000 . Uani d ?
C(27) 0.6637(4) 0.8916(4) 1.1616(3) 0.035(2) 1.000 . Uani d ?
C(28) 0.6919(4) 0.8058(4) 1.1292(3) 0.035(2) 1.000 . Uani d ?
C(29) 0.7242(3) 0.8004(3) 1.0442(3) 0.032(2) 1.000 . Uani d ?
C(30) 0.3615(5) 0.9676(5) 0.5075(4) 0.077(2) 1.000 . Uiso d ?
C(31) 0.8110(7) 0.8475(8) 0.3790(6) 0.060(3) 0.600 S Uiso d ?
C(32) 0.8221(9) 0.8398(9) 0.2968(7) 0.040(3) 0.400 S Uiso d ?
H(1) 0.5847 1.0203 0.6848 0.031 1.000 . Uiso c ?
H(2) 0.5834 1.1637 0.7503 0.038 1.000 . Uiso c ?
H(3) 0.6341 1.1708 0.8813 0.032 1.000 . Uiso c ?
H(4) 0.4371 0.8262 0.6614 0.050 1.000 . Uiso c ?
H(5) 0.4569 0.8458 0.7513 0.050 1.000 . Uiso c ?
H(6) 0.4556 0.9283 0.6890 0.050 1.000 . Uiso c ?
H(7) 0.5349 0.7025 0.7157 0.038 1.000 . Uiso c ?
H(8) 0.5155 0.5665 0.7944 0.044 1.000 . Uiso c ?
H(9) 0.6182 0.5470 0.8966 0.040 1.000 . Uiso c ?
H(10) 0.7312 0.6659 0.9196 0.032 1.000 . Uiso c ?
H(11) 0.7402 0.8485 0.5626 0.035 1.000 . Uiso c ?
H(12) 0.9216 0.8597 0.4975 0.038 1.000 . Uiso c ?
H(13) 1.0513 0.8665 0.5792 0.037 1.000 . Uiso c ?
H(14) 0.9998 0.8650 0.7246 0.033 1.000 . Uiso c ?
H(15) 0.4057 0.9141 0.4971 0.098 1.000 . Uiso c ?
H(16) 0.3723 1.0063 0.4579 0.098 1.000 . Uiso c ?
H(17) 0.3815 1.0036 0.5518 0.098 1.000 . Uiso c ?
H(18) 0.8488 1.1721 1.0005 0.034 1.000 . Uiso c ?
H(19) 1.0353 1.1793 0.9602 0.035 1.000 . Uiso c ?
H(20) 1.1224 1.0615 0.8749 0.036 1.000 . Uiso c ?
H(21) 1.0242 0.9383 0.8370 0.033 1.000 . Uiso c ?
H(22) 0.6494 1.0284 1.1321 0.034 1.000 . Uiso c ?
H(23) 0.6419 0.8988 1.2200 0.041 1.000 . Uiso c ?
H(24) 0.6893 0.7522 1.1633 0.042 1.000 . Uiso c ?
H(25) 0.7466 0.7415 1.0210 0.039 1.000 . Uiso c ?
H(27) 0.5304 1.0673 1.0498 0.044 1.000 . Uiso c ?
H(28) 0.5444 1.1664 1.0860 0.044 1.000 . Uiso c ?
H(29) 0.5291 1.1556 0.9940 0.044 1.000 . Uiso c ?

loop_
_atom_site_aniso_label
_atom_site_aniso_U_11
_atom_site_aniso_U_22
_atom_site_aniso_U_33
_atom_site_aniso_U_12
_atom_site_aniso_U_13
_atom_site_aniso_U_23
Ni(0) 0.0262(3) 0.0196(3) 0.0175(3) -0.0007(3) -0.0009(2) -0.0011(3)
Cl(1) 0.0350(7) 0.0276(7) 0.0291(7) 0.0042(6) -0.0085(5) -0.0038(6)
Cl(2) 0.0464(9) 0.101(2) 0.0509(9) -0.0131(9) 0.0112(7) -0.0240(10)
O(1) 0.026(2) 0.040(2) 0.023(2) 0.003(2) -0.0069(13) -0.003(2)
O(2) 0.031(2) 0.024(2) 0.028(2) -0.002(2) 0.003(1) -0.008(2)
N(1) 0.018(2) 0.020(2) 0.015(2) -0.003(2) 0.002(2) -0.000(2)
N(2) 0.025(2) 0.021(2) 0.019(2) 0.001(2) -0.003(2) -0.000(2)
N(3) 0.026(2) 0.024(2) 0.018(2) 0.001(2) 0.001(2) -0.002(2)
N(4) 0.023(2) 0.025(3) 0.017(2) -0.002(2) -0.002(2) 0.003(2)
N(5) 0.033(2) 0.021(2) 0.017(2) -0.006(2) -0.003(2) 0.001(2)
C(1) 0.019(2) 0.023(3) 0.019(3) 0.001(2) 0.000(2) 0.004(2)
C(2) 0.028(3) 0.032(3) 0.017(3) 0.002(2) -0.004(2) -0.001(2)
C(3) 0.033(3) 0.029(3) 0.031(3) 0.002(2) -0.002(2) 0.008(2)
C(4) 0.025(3) 0.023(3) 0.026(3) -0.003(2) 0.005(2) -0.005(2)
C(5) 0.018(2) 0.016(3) 0.020(2) -0.000(2) 0.002(2) 0.002(2)
C(6) 0.025(2) 0.028(3) 0.015(2) 0.002(2) -0.007(2) -0.004(2)
C(7) 0.043(3) 0.046(4) 0.040(3) 0.009(3) -0.019(3) -0.007(3)
C(8) 0.020(2) 0.019(3) 0.018(2) -0.002(2) 0.002(2) -0.005(2)
C(9) 0.031(3) 0.039(4) 0.027(3) -0.007(3) -0.007(2) -0.009(3)
C(10) 0.041(3) 0.030(4) 0.041(3) -0.011(3) -0.002(3) -0.010(3)
C(11) 0.047(3) 0.023(3) 0.027(3) -0.006(3) -0.000(2) -0.003(2)
C(12) 0.030(3) 0.028(3) 0.020(3) 0.000(2) -0.003(2) -0.004(2)
C(13) 0.024(2) 0.014(3) 0.024(2) 0.001(2) 0.002(2) -0.003(2)
C(14) 0.032(3) 0.029(3) 0.025(3) 0.002(3) -0.005(2) -0.001(2)
C(15) 0.046(3) 0.025(3) 0.021(2) 0.003(3) 0.002(2) -0.002(3)
C(16) 0.031(3) 0.025(3) 0.031(3) 0.005(3) 0.008(2) -0.004(3)
C(17) 0.031(3) 0.023(3) 0.030(3) 0.003(2) -0.003(2) 0.000(3)
C(18) 0.027(3) 0.015(3) 0.024(3) -0.001(2) 0.005(2) -0.002(2)
C(19) 0.033(3) 0.040(4) 0.028(3) 0.012(3) 0.008(2) -0.003(3)
C(20) 0.025(3) 0.028(3) 0.015(2) -0.003(2) -0.003(2) 0.003(2)
C(21) 0.031(3) 0.028(3) 0.026(3) -0.003(2) -0.001(2) -0.005(2)
C(22) 0.037(3) 0.033(3) 0.021(3) -0.016(3) -0.010(2) 0.001(3)
C(23) 0.024(3) 0.043(4) 0.025(3) -0.010(3) -0.003(2) 0.008(3)
C(24) 0.032(3) 0.030(3) 0.019(3) 0.002(2) 0.001(2) -0.003(2)
C(25) 0.023(3) 0.025(3) 0.016(2) -0.008(2) -0.000(2) 0.000(2)
C(26) 0.029(3) 0.036(3) 0.017(3) 0.001(2) -0.001(2) -0.004(2)
C(27) 0.026(3) 0.062(4) 0.013(3) 0.000(3) 0.005(2) 0.002(3)
C(28) 0.042(3) 0.036(4) 0.025(3) -0.006(3) -0.002(2) 0.010(3)
C(29) 0.042(3) 0.031(3) 0.025(3) -0.003(3) -0.012(2) 0.005(2)

loop_
_atom_type_symbol
_atom_type_oxidation_number
_atom_type_number_in_cell
_atom_type_scat_dispersion_real
_atom_type_scat_dispersion_imag
_atom_type_scat_source
C 0 124 0.002 0.002
;International Tables for Crystallography

(1992, Vol. C, Table 6.1.1.2)

;
H 0 112 0.000 0.000
;International Tables for Crystallography

(1992, Vol. C, Table 6.1.1.2)

;
N 0 20 0.004 0.003
;International Tables for Crystallography

(1992, Vol. C, Table 6.1.1.2)

;
O 0 16 0.008 0.006
;International Tables for Crystallography

(1992, Vol. C, Table 6.1.1.2)

;
Cl 0 8 0.132 0.159
;International Tables for Crystallography

(1992, Vol. C, Tables 4.2.6.8 and 6.1.1.1)

;
Ni 0 4 0.285 1.113
;International Tables for Crystallography

(1992, Vol. C, Tables 4.2.6.8 and 6.1.1.1)

;

loop_
_geom_angle_atom_site_label_1
_geom_angle_atom_site_label_2
_geom_angle_atom_site_label_3
_geom_angle
_geom_angle_site_symmetry_1
_geom_angle_site_symmetry_2
_geom_angle_site_symmetry_3
_geom_angle_publ_flag
Cl(1) Ni N(1) 177.96(10) . . . ?
Cl(1) Ni N(2) 94.18(11) . . . ?
Cl(1) Ni N(3) 92.55(11) . . . ?
Cl(1) Ni N(4) 91.99(11) . . . ?
Cl(1) Ni N(5) 94.98(11) . . . ?
N(1) Ni N(2) 86.9(1) . . . ?
N(1) Ni N(3) 85.9(1) . . . ?
N(1) Ni N(4) 87.0(2) . . . ?
N(1) Ni N(5) 86.6(1) . . . ?
N(2) Ni N(3) 81.7(2) . . . ?
N(2) Ni N(4) 173.7(2) . . . ?
N(2) Ni N(5) 96.2(2) . . . ?
N(3) Ni N(4) 99.5(1) . . . ?
N(3) Ni N(5) 172.3(2) . . . ?
N(4) Ni N(5) 81.9(1) . . . ?
C(6) O(1) C(7) 117.0(3) . . . ?
C(18) O(2) C(19) 116.1(4) . . . ?
C(31) O(4) C(32) 61.2(8) . . . ?
Ni N(1) C(1) 117.9(3) . . . ?
Ni N(1) C(5) 117.2(3) . . . ?
C(1) N(1) C(5) 119.5(4) . . . ?
Ni N(2) C(8) 121.3(3) . . . ?
Ni N(2) C(12) 121.3(3) . . . ?
C(8) N(2) C(12) 117.3(4) . . . ?
Ni N(3) C(13) 120.4(3) . . . ?
Ni N(3) C(17) 122.0(3) . . . ?
C(13) N(3) C(17) 117.5(4) . . . ?
Ni N(4) C(20) 122.1(3) . . . ?
Ni N(4) C(24) 121.8(3) . . . ?
C(20) N(4) C(24) 115.9(4) . . . ?
Ni N(5) C(25) 118.5(3) . . . ?
Ni N(5) C(29) 123.1(4) . . . ?
C(25) N(5) C(29) 118.0(4) . . . ?
N(1) C(1) C(2) 121.6(5) . . . ?
N(1) C(1) C(6) 118.1(4) . . . ?
C(2) C(1) C(6) 119.7(4) . . . ?
C(1) C(2) C(3) 119.6(5) . . . ?
C(1) C(2) H(1) 120.2 . . . no
C(3) C(2) H(1) 120.2 . . . no
C(2) C(3) C(4) 118.3(5) . . . ?
C(2) C(3) H(2) 120.8 . . . no
C(4) C(3) H(2) 120.9 . . . no
C(3) C(4) C(5) 119.2(5) . . . ?
C(3) C(4) H(3) 120.4 . . . no
C(5) C(4) H(3) 120.5 . . . no
N(1) C(5) C(4) 121.5(4) . . . ?
N(1) C(5) C(18) 119.1(4) . . . ?
C(4) C(5) C(18) 118.9(4) . . . ?
O(1) C(6) C(1) 110.5(4) . . . ?
O(1) C(6) C(8) 109.7(4) . . . ?
O(1) C(6) C(13) 106.3(3) . . . ?
C(1) C(6) C(8) 117.6(4) . . . ?
C(1) C(6) C(13) 104.5(4) . . . ?
C(8) C(6) C(13) 107.5(4) . . . ?
O(1) C(7) H(4) 110.0 . . . no
O(1) C(7) H(5) 108.7 . . . no
O(1) C(7) H(6) 109.7 . . . no
H(4) C(7) H(5) 108.9 . . . no
H(4) C(7) H(6) 110.4 . . . no
H(5) C(7) H(6) 109.1 . . . no
N(2) C(8) C(6) 116.7(4) . . . ?
N(2) C(8) C(9) 121.4(5) . . . ?
C(6) C(8) C(9) 121.8(4) . . . ?
C(8) C(9) C(10) 120.3(5) . . . ?
C(8) C(9) H(7) 119.6 . . . no
C(10) C(9) H(7) 120.0 . . . no
C(9) C(10) C(11) 119.0(5) . . . ?
C(9) C(10) H(8) 120.4 . . . no
C(11) C(10) H(8) 120.6 . . . no
C(10) C(11) C(12) 117.9(5) . . . ?
C(10) C(11) H(9) 120.9 . . . no
C(12) C(11) H(9) 121.2 . . . no
N(2) C(12) C(11) 123.9(4) . . . ?
N(2) C(12) H(10) 118.0 . . . no
C(11) C(12) H(10) 118.0 . . . no
N(3) C(13) C(6) 114.7(4) . . . ?
N(3) C(13) C(14) 124.1(4) . . . ?
C(6) C(13) C(14) 121.2(4) . . . ?
C(13) C(14) C(15) 117.9(4) . . . ?
C(13) C(14) H(11) 121.0 . . . no
C(15) C(14) H(11) 121.0 . . . no
C(14) C(15) C(16) 119.3(4) . . . ?
C(14) C(15) H(12) 120.2 . . . no
C(16) C(15) H(12) 120.5 . . . no
C(15) C(16) C(17) 119.2(4) . . . ?
C(15) C(16) H(13) 120.2 . . . no
C(17) C(16) H(13) 120.6 . . . no
N(3) C(17) C(16) 122.0(4) . . . ?
N(3) C(17) H(14) 119.0 . . . no
C(16) C(17) H(14) 119.0 . . . no
O(2) C(18) C(5) 110.5(4) . . . ?
O(2) C(18) C(20) 105.7(4) . . . ?
O(2) C(18) C(25) 109.7(4) . . . ?
C(5) C(18) C(20) 106.9(4) . . . ?
C(5) C(18) C(25) 118.1(4) . . . ?
C(20) C(18) C(25) 105.0(4) . . . ?
O(2) C(19) H(27) 109.5 . . . no
O(2) C(19) H(28) 109.1 . . . no
O(2) C(19) H(29) 108.9 . . . no
H(27) C(19) H(28) 109.8 . . . no
H(27) C(19) H(29) 110.1 . . . no
H(28) C(19) H(29) 109.4 . . . no
N(4) C(20) C(18) 112.9(4) . . . ?
N(4) C(20) C(21) 124.2(4) . . . ?
C(18) C(20) C(21) 122.9(4) . . . ?
C(20) C(21) C(22) 119.3(5) . . . ?
C(20) C(21) H(18) 120.5 . . . no
C(22) C(21) H(18) 120.3 . . . no
C(21) C(22) C(23) 118.0(5) . . . ?
C(21) C(22) H(19) 121.1 . . . no
C(23) C(22) H(19) 120.9 . . . no
C(22) C(23) C(24) 119.6(4) . . . ?
C(22) C(23) H(20) 120.1 . . . no
C(24) C(23) H(20) 120.3 . . . no
N(4) C(24) C(23) 123.0(5) . . . ?
N(4) C(24) H(21) 118.2 . . . no
C(23) C(24) H(21) 118.8 . . . no
N(5) C(25) C(18) 117.9(4) . . . ?
N(5) C(25) C(26) 121.5(5) . . . ?
C(18) C(25) C(26) 119.9(5) . . . ?
C(25) C(26) C(27) 118.4(5) . . . ?
C(25) C(26) H(22) 120.9 . . . no
C(27) C(26) H(22) 120.7 . . . no
C(26) C(27) C(28) 120.3(5) . . . ?
C(26) C(27) H(23) 119.9 . . . no
C(28) C(27) H(23) 119.8 . . . no
C(27) C(28) C(29) 116.9(5) . . . ?
C(27) C(28) H(24) 121.8 . . . no
C(29) C(28) H(24) 121.3 . . . no
N(5) C(29) C(28) 124.9(5) . . . ?
N(5) C(29) H(25) 117.3 . . . no
C(28) C(29) H(25) 117.7 . . . no
O(3) C(30) H(15) 111.5 . . . no
O(3) C(30) H(16) 108.7 . . . no
O(3) C(30) H(17) 110.0 . . . no
H(15) C(30) H(16) 109.0 . . . no
H(15) C(30) H(17) 109.8 . . . no
H(16) C(30) H(17) 107.7 . . . no
O(4) C(31) C(32) 59.8(8) . . . ?
O(4) C(32) C(31) 59.0(8) . . . ?

loop_
_geom_bond_atom_site_label_1
_geom_bond_atom_site_label_2
_geom_bond_distance
_geom_bond_site_symmetry_1
_geom_bond_site_symmetry_2
_geom_bond_publ_flag
Ni Cl(1) 2.3389(13) . . ?
Ni N(1) 2.066(4) . . ?
Ni N(2) 2.076(4) . . ?
Ni N(3) 2.204(3) . . ?
Ni N(4) 2.146(4) . . ?
Ni N(5) 2.116(4) . . ?
O(1) C(6) 1.416(4) . . ?
O(1) C(7) 1.453(5) . . ?
O(2) C(18) 1.421(5) . . ?
O(2) C(19) 1.447(5) . . ?
O(3) C(30) 1.392(7) . . ?
O(4) C(31) 1.305(11) . . ?
O(4) C(32) 1.32(1) . . ?
N(1) C(1) 1.339(5) . . ?
N(1) C(5) 1.320(6) . . ?
N(2) C(8) 1.334(5) . . ?
N(2) C(12) 1.348(6) . . ?
N(3) C(13) 1.331(5) . . ?
N(3) C(17) 1.347(5) . . ?
N(4) C(20) 1.348(6) . . ?
N(4) C(24) 1.350(5) . . ?
N(5) C(25) 1.343(6) . . ?
N(5) C(29) 1.321(6) . . ?
C(1) C(2) 1.373(6) . . ?
C(1) C(6) 1.531(6) . . ?
C(2) C(3) 1.364(7) . . ?
C(2) H(1) 0.95 . . no
C(3) C(4) 1.393(6) . . ?
C(3) H(2) 0.95 . . no
C(4) C(5) 1.379(6) . . ?
C(4) H(3) 0.95 . . no
C(5) C(18) 1.513(6) . . ?
C(6) C(8) 1.541(7) . . ?
C(6) C(13) 1.537(6) . . ?
C(7) H(4) 0.96 . . no
C(7) H(5) 0.97 . . no
C(7) H(6) 0.95 . . no
C(8) C(9) 1.373(6) . . ?
C(9) C(10) 1.375(7) . . ?
C(9) H(7) 0.95 . . no
C(10) C(11) 1.359(6) . . ?
C(10) H(8) 0.95 . . no
C(11) C(12) 1.373(7) . . ?
C(11) H(9) 0.95 . . no
C(12) H(10) 0.95 . . no
C(13) C(14) 1.382(6) . . ?
C(14) C(15) 1.396(6) . . ?
C(14) H(11) 0.95 . . no
C(15) C(16) 1.358(6) . . ?
C(15) H(12) 0.95 . . no
C(16) C(17) 1.409(6) . . ?
C(16) H(13) 0.95 . . no
C(17) H(14) 0.95 . . no
C(18) C(20) 1.534(6) . . ?
C(18) C(25) 1.541(6) . . ?
C(19) H(27) 0.95 . . no
C(19) H(28) 0.96 . . no
C(19) H(29) 0.96 . . no
C(20) C(21) 1.368(6) . . ?
C(21) C(22) 1.377(6) . . ?
C(21) H(18) 0.95 . . no
C(22) C(23) 1.377(7) . . ?
C(22) H(19) 0.95 . . no
C(23) C(24) 1.384(7) . . ?
C(23) H(20) 0.95 . . no
C(24) H(21) 0.95 . . no
C(25) C(26) 1.395(6) . . ?
C(26) C(27) 1.389(7) . . ?
C(26) H(22) 0.95 . . no
C(27) C(28) 1.366(7) . . ?
C(27) H(23) 0.95 . . no
C(28) C(29) 1.381(6) . . ?
C(28) H(24) 0.95 . . no
C(29) H(25) 0.95 . . no
C(30) H(15) 0.95 . . no
C(30) H(16) 0.98 . . no
C(30) H(17) 0.97 . . no
C(31) C(32) 1.33(2) . . ?

loop_
_geom_contact_atom_site_label_1
_geom_contact_atom_site_label_2
_geom_contact_distance
_geom_contact_site_symmetry_1
_geom_contact_site_symmetry_2
_geom_contact_publ_flag
Cl(1) C(3) 3.483(5) . 2_646 no
Cl(1) C(22) 3.549(5) . 3_777 no
Cl(2) O(3) 3.001(5) . 1_655 no
Cl(2) C(32) 3.09(2) . 3_776 no
Cl(2) C(31) 3.345(12) . 3_776 no
Cl(2) C(24) 3.482(5) . . no
Cl(2) C(7) 3.550(5) . 1_655 no
Cl(2) C(30) 3.586(7) . 1_655 no
O(2) O(4) 3.589(8) . 2_656 no
O(3) C(12) 3.218(7) . 4_464 no
O(3) C(31) 3.404(13) . 3_676 no
O(3) C(11) 3.476(7) . 4_464 no
O(3) C(29) 3.536(8) . 4_464 no
N(1) C(19) 3.443(6) . 3_677 no
N(2) C(3) 3.565(6) . 2_646 no
C(3) C(27) 3.381(7) . 3_677 no
C(3) C(12) 3.434(7) . 2_656 no
C(9) C(32) 3.180(13) . 4_465 no
C(9) C(31) 3.591(11) . 4_465 no
C(10) C(32) 3.17(1) . 4_465 no
C(10) C(31) 3.260(11) . 4_465 no
C(10) C(24) 3.574(7) . 2_646 no
C(14) C(31) 3.506(11) . . no
C(15) C(31) 3.336(11) . . no
C(22) C(24) 3.533(7) . 3_777 no
C(23) C(32) 3.55(1) . 3_776 no
C(27) C(32) 3.352(13) . 1_556 no
C(28) C(32) 3.504(13) . 1_556 no

loop_
_geom_torsion_atom_site_label_1
_geom_torsion_atom_site_label_2
_geom_torsion_atom_site_label_3
_geom_torsion_atom_site_label_4
_geom_torsion_site_symmetry_1
_geom_torsion_site_symmetry_2
_geom_torsion_site_symmetry_3
_geom_torsion_site_symmetry_4
_geom_torsion
_geom_torsion_publ_flag
Ni N(1) C(1) C(2) . . . . -147.2(4) no
Ni N(1) C(1) C(6) . . . . 23.9(5) no
Ni N(1) C(5) C(4) . . . . 147.4(4) no
Ni N(1) C(5) C(18) . . . . -24.3(5) no
Ni N(2) C(8) C(6) . . . . 3.4(5) no
Ni N(2) C(8) C(9) . . . . 179.0(3) no
Ni N(2) C(12) C(11) . . . . 178.8(4) no
Ni N(3) C(13) C(6) . . . . 2.5(6) no
Ni N(3) C(13) C(14) . . . . -178.6(4) no
Ni N(3) C(17) C(16) . . . . -179.7(4) no
Ni N(4) C(20) C(18) . . . . -3.9(5) no
Ni N(4) C(20) C(21) . . . . 174.2(4) no
Ni N(4) C(24) C(23) . . . . -175.3(4) no
Ni N(5) C(25) C(18) . . . . 0.4(5) no
Ni N(5) C(25) C(26) . . . . -170.2(3) no
Ni N(5) C(29) C(28) . . . . 172.9(4) no
Cl(1) Ni N(1) C(1) . . . . 66.9(33) no
Cl(1) Ni N(1) C(5) . . . . -87.1(32) no
Cl(1) Ni N(2) C(8) . . . . -138.7(3) no
Cl(1) Ni N(2) C(12) . . . . 39.1(4) no
Cl(1) Ni N(3) C(13) . . . . 138.1(4) no
Cl(1) Ni N(3) C(17) . . . . -40.0(4) no
Cl(1) Ni N(4) C(20) . . . . -139.3(3) no
Cl(1) Ni N(4) C(24) . . . . 35.7(3) no
Cl(1) Ni N(5) C(25) . . . . 136.3(3) no
Cl(1) Ni N(5) C(29) . . . . -35.9(4) no
O(1) C(6) C(1) N(1) . . . . 164.8(4) no
O(1) C(6) C(1) C(2) . . . . -24.0(6) no
O(1) C(6) C(8) N(2) . . . . 179.1(4) no
O(1) C(6) C(8) C(9) . . . . 3.5(6) no
O(1) C(6) C(13) N(3) . . . . 177.7(4) no
O(1) C(6) C(13) C(14) . . . . -1.2(7) no
O(2) C(18) C(5) N(1) . . . . -165.2(4) no
O(2) C(18) C(5) C(4) . . . . 22.9(6) no
O(2) C(18) C(20) N(4) . . . . -176.4(4) no
O(2) C(18) C(20) C(21) . . . . 5.5(6) no
O(2) C(18) C(25) N(5) . . . . 179.1(4) no
O(2) C(18) C(25) C(26) . . . . -10.2(6) no
N(1) Ni N(2) C(8) . . . . 39.5(3) no
N(1) Ni N(2) C(12) . . . . -142.7(4) no
N(1) Ni N(3) C(13) . . . . -43.2(4) no
N(1) Ni N(3) C(17) . . . . 138.7(4) no
N(1) Ni N(4) C(20) . . . . 42.5(4) no
N(1) Ni N(4) C(24) . . . . -142.6(4) no
N(1) Ni N(5) C(25) . . . . -42.4(3) no
N(1) Ni N(5) C(29) . . . . 145.3(4) no
N(1) C(1) C(2) C(3) . . . . -2.7(7) no
N(1) C(1) C(6) C(8) . . . . 37.8(6) no
N(1) C(1) C(6) C(13) . . . . -81.3(5) no
N(1) C(5) C(4) C(3) . . . . 2.8(7) no
N(1) C(5) C(18) C(20) . . . . 80.3(5) no
N(1) C(5) C(18) C(25) . . . . -37.7(6) no
N(2) Ni N(1) C(1) . . . . -54.0(3) no
N(2) Ni N(1) C(5) . . . . 152.0(3) no
N(2) Ni N(3) C(13) . . . . 44.3(4) no
N(2) Ni N(3) C(17) . . . . -133.9(4) no
N(2) Ni N(4) C(20) . . . . 27.9(15) no
N(2) Ni N(4) C(24) . . . . -157.1(12) no
N(2) Ni N(5) C(25) . . . . -128.9(3) no
N(2) Ni N(5) C(29) . . . . 58.9(4) no
N(2) C(8) C(6) C(1) . . . . -53.6(5) no
N(2) C(8) C(6) C(13) . . . . 63.9(5) no
N(2) C(8) C(9) C(10) . . . . 2.2(8) no
N(2) C(12) C(11) C(10) . . . . 1.9(8) no
N(3) Ni N(1) C(1) . . . . 27.8(3) no
N(3) Ni N(1) C(5) . . . . -126.2(3) no
N(3) Ni N(2) C(8) . . . . -46.7(3) no
N(3) Ni N(2) C(12) . . . . 131.0(4) no
N(3) Ni N(4) C(20) . . . . 127.8(3) no
N(3) Ni N(4) C(24) . . . . -57.2(4) no
N(3) Ni N(5) C(25) . . . . -55.7(13) no
N(3) Ni N(5) C(29) . . . . 132.0(11) no
N(3) C(13) C(6) C(1) . . . . 60.9(5) no
N(3) C(13) C(6) C(8) . . . . -64.9(5) no
N(3) C(13) C(14) C(15) . . . . -1.6(8) no
N(3) C(17) C(16) C(15) . . . . -1.7(9) no
N(4) Ni N(1) C(1) . . . . 127.6(3) no
N(4) Ni N(1) C(5) . . . . -26.4(3) no
N(4) Ni N(2) C(8) . . . . 54.1(14) no
N(4) Ni N(2) C(12) . . . . -128.1(12) no
N(4) Ni N(3) C(13) . . . . -129.4(4) no
N(4) Ni N(3) C(17) . . . . 52.4(4) no
N(4) Ni N(5) C(25) . . . . 45.0(3) no
N(4) Ni N(5) C(29) . . . . -127.2(4) no
N(4) C(20) C(18) C(5) . . . . -58.6(5) no
N(4) C(20) C(18) C(25) . . . . 67.6(5) no
N(4) C(20) C(21) C(22) . . . . 1.0(7) no
N(4) C(24) C(23) C(22) . . . . 1.1(8) no
N(5) Ni N(1) C(1) . . . . -150.4(3) no
N(5) Ni N(1) C(5) . . . . 55.6(3) no
N(5) Ni N(2) C(8) . . . . 125.8(3) no
N(5) Ni N(2) C(12) . . . . -56.4(4) no
N(5) Ni N(3) C(13) . . . . -29.9(14) no
N(5) Ni N(3) C(17) . . . . 152.0(11) no
N(5) Ni N(4) C(20) . . . . -44.6(3) no
N(5) Ni N(4) C(24) . . . . 130.4(4) no
N(5) C(25) C(18) C(5) . . . . 51.2(6) no
N(5) C(25) C(18) C(20) . . . . -67.8(5) no
N(5) C(25) C(26) C(27) . . . . -3.8(7) no
N(5) C(29) C(28) C(27) . . . . -2.1(8) no
C(1) N(1) C(5) C(4) . . . . -6.2(7) no
C(1) N(1) C(5) C(18) . . . . -177.9(4) no
C(1) C(2) C(3) C(4) . . . . -0.7(7) no
C(1) C(6) O(1) C(7) . . . . -59.5(5) no
C(1) C(6) C(8) C(9) . . . . 130.8(5) no
C(1) C(6) C(13) C(14) . . . . -118.0(5) no
C(2) C(1) N(1) C(5) . . . . 6.2(7) no
C(2) C(1) C(6) C(8) . . . . -150.9(4) no
C(2) C(1) C(6) C(13) . . . . 90.0(5) no
C(2) C(3) C(4) C(5) . . . . 0.7(7) no
C(3) C(2) C(1) C(6) . . . . -173.6(4) no
C(3) C(4) C(5) C(18) . . . . 174.5(4) no
C(4) C(5) C(18) C(20) . . . . -91.7(5) no
C(4) C(5) C(18) C(25) . . . . 150.4(4) no
C(5) N(1) C(1) C(6) . . . . 177.3(4) no
C(5) C(18) O(2) C(19) . . . . 62.1(5) no
C(5) C(18) C(20) C(21) . . . . 123.3(5) no
C(5) C(18) C(25) C(26) . . . . -138.1(4) no
C(6) C(8) N(2) C(12) . . . . -174.4(4) no
C(6) C(8) C(9) C(10) . . . . 177.6(5) no
C(6) C(13) N(3) C(17) . . . . -179.3(4) no
C(6) C(13) C(14) C(15) . . . . 177.1(5) no
C(7) O(1) C(6) C(8) . . . . 71.8(5) no
C(7) O(1) C(6) C(13) . . . . -172.3(4) no
C(8) N(2) C(12) C(11) . . . . -3.3(7) no
C(8) C(6) C(13) C(14) . . . . 116.2(5) no
C(8) C(9) C(10) C(11) . . . . -3.5(8) no
C(9) C(8) N(2) C(12) . . . . 1.2(7) no
C(9) C(8) C(6) C(13) . . . . -111.7(5) no
C(9) C(10) C(11) C(12) . . . . 1.6(8) no
C(13) N(3) C(17) C(16) . . . . 2.1(8) no
C(13) C(14) C(15) C(16) . . . . 2.1(8) no
C(14) C(13) N(3) C(17) . . . . -0.4(8) no
C(14) C(15) C(16) C(17) . . . . -0.5(9) no
C(18) C(20) N(4) C(24) . . . . -179.2(4) no
C(18) C(20) C(21) C(22) . . . . 178.9(4) no
C(18) C(25) N(5) C(29) . . . . 173.1(4) no
C(18) C(25) C(26) C(27) . . . . -174.2(4) no
C(19) O(2) C(18) C(20) . . . . 177.4(4) no
C(19) O(2) C(18) C(25) . . . . -69.9(5) no
C(20) N(4) C(24) C(23) . . . . 0.0(7) no
C(20) C(18) C(25) C(26) . . . . 103.0(5) no
C(20) C(21) C(22) C(23) . . . . 0.2(7) no
C(21) C(20) N(4) C(24) . . . . -1.1(7) no
C(21) C(20) C(18) C(25) . . . . -110.5(5) no
C(21) C(22) C(23) C(24) . . . . -1.2(7) no
C(25) N(5) C(29) C(28) . . . . 0.6(8) no
C(25) C(26) C(27) C(28) . . . . 2.2(8) no
C(26) C(25) N(5) C(29) . . . . 2.4(7) no
C(26) C(27) C(28) C(29) . . . . 0.5(8) no
